data_4027488
loop_
_publ_author_name
'Alankriti Bajpai'
'Palani Natarajan'
'Paloth Venugopalan'
'Jarugu Narasimha Moorthy'

_publ_contact_author_address
;Departmet of chemistry
Indian Institute of Technology - Kanpur
Kanpur - 208 016
INDIA
;
_publ_contact_author_email moorthy@iitk.ac.in
_publ_contact_author_fax +915122597436
_publ_contact_author_name 'Prof. J. N. Moorthy'
_publ_contact_author_phone +915122597438
_publ_section_title
;
 Crystal Engineering: Lattice Inclusion Based on O-H...O Hydrogen-Bonded
 Self-Assembly and Guest-Induced Structural Mimicry
;
_journal_name_full 'Journal of Organic Chemistry'
_journal_page_first 7858
_journal_page_last 7865
_journal_paper_doi 10.1021/jo3010292
_journal_volume 77
_journal_year 2012
_chemical_formula_sum 'C30 H32 Cl2 O2'
_chemical_formula_weight 495.48
_chemical_name_common 2,4-Bis(4-hydroxy-2,6-dimethylphenyl)-1,5-dimethylbenzene
_chemical_name_systematic
; 
2,4-Bis(4-hydroxy-2,6-dimethylphenyl)-1,5-dimethylbenzene-o-dichlorobenzene
;
_space_group_IT_number 2
_symmetry_cell_setting triclinic
_symmetry_space_group_name_Hall '-P 1'
_symmetry_space_group_name_H-M 'P -1'
_atom_sites_solution_hydrogens geom
_atom_sites_solution_primary direct
_atom_sites_solution_secondary difmap
_audit_creation_method SHELXL-97
_cell_angle_alpha 89.165(4)
_cell_angle_beta 83.195(5)
_cell_angle_gamma 89.235(4)
_cell_formula_units_Z 4
_cell_length_a 8.0967(18)
_cell_length_b 17.940(4)
_cell_length_c 17.980(4)
_cell_measurement_temperature 293(2)
_cell_volume 2592.8(10)
_computing_structure_refinement 'SHELXL-97 (Sheldrick, 1997)'
_diffrn_ambient_temperature 293(2)
_diffrn_measured_fraction_theta_full 0.980
_diffrn_measured_fraction_theta_max 0.980
_diffrn_radiation_monochromator graphite
_diffrn_radiation_source 'fine-focus sealed tube'
_diffrn_radiation_type MoK\a
_diffrn_radiation_wavelength 0.71073
_diffrn_reflns_av_R_equivalents 0.0374
_diffrn_reflns_av_sigmaI/netI 0.0774
_diffrn_reflns_limit_h_max 8
_diffrn_reflns_limit_h_min -9
_diffrn_reflns_limit_k_max 21
_diffrn_reflns_limit_k_min -21
_diffrn_reflns_limit_l_max 18
_diffrn_reflns_limit_l_min -21
_diffrn_reflns_number 13428
_diffrn_reflns_theta_full 25.00
_diffrn_reflns_theta_max 25.00
_diffrn_reflns_theta_min 2.27
_exptl_absorpt_coefficient_mu 0.275
_exptl_absorpt_correction_T_max 0.9730
_exptl_absorpt_correction_T_min 0.9730
_exptl_crystal_density_diffrn 1.264
_exptl_crystal_F_000 1040
_exptl_crystal_size_max 0.10
_exptl_crystal_size_mid 0.10
_exptl_crystal_size_min 0.10
_refine_diff_density_max 0.383
_refine_diff_density_min -0.438
_refine_diff_density_rms 0.074
_refine_ls_extinction_method none
_refine_ls_goodness_of_fit_ref 1.061
_refine_ls_hydrogen_treatment mixed
_refine_ls_matrix_type full
_refine_ls_number_parameters 613
_refine_ls_number_reflns 8962
_refine_ls_number_restraints 0
_refine_ls_restrained_S_all 1.061
_refine_ls_R_factor_all 0.1039
_refine_ls_R_factor_gt 0.0712
_refine_ls_shift/su_max 0.000
_refine_ls_shift/su_mean 0.000
_refine_ls_structure_factor_coef Fsqd
_refine_ls_weighting_details 'calc w=1/[\s^2^(Fo^2^)+(0.1093P)^2^+0.1323P] where P=(Fo^2^+2Fc^2^)/3'
_refine_ls_weighting_scheme calc
_refine_ls_wR_factor_gt 0.1908
_refine_ls_wR_factor_ref 0.2122
_reflns_number_gt 5941
_reflns_number_total 8962
_reflns_threshold_expression >2sigma(I)
_cod_data_source_file jo3010292_si_003.cif
_cod_data_source_block BX-C
_cod_database_code 4027488

loop_
_symmetry_equiv_pos_as_xyz
'x, y, z'
'-x, -y, -z'

loop_
_atom_site_label
_atom_site_type_symbol
_atom_site_fract_x
_atom_site_fract_y
_atom_site_fract_z
_atom_site_U_iso_or_equiv
_atom_site_adp_type
_atom_site_occupancy
_atom_site_symmetry_multiplicity
_atom_site_calc_flag
_atom_site_refinement_flags
Cl1 Cl 0.00594(16) 0.80205(6) 0.17244(6) 0.0541(4) Uani 1 1 d .
Cl2 Cl -0.11860(15) 0.68114(6) 0.29493(7) 0.0531(3) Uani 1 1 d .
Cl3 Cl 0.42460(17) 0.24263(6) 0.31781(7) 0.0596(4) Uani 1 1 d .
Cl4 Cl 0.5728(2) 0.12487(7) 0.19623(7) 0.0691(4) Uani 1 1 d .
O1 O -0.0892(3) 0.56007(14) 0.52363(16) 0.0416(7) Uani 1 1 d .
H1A H -0.1886 0.5608 0.5186 0.062 Uiso 0.50 1 d PR
H1B H -0.0329 0.5218 0.5084 0.062 Uiso 0.50 1 d PR
O2 O 0.5791(3) 0.95691(14) 0.04757(14) 0.0344(6) Uani 1 1 d .
H2A H 0.5139 0.9801 0.0241 0.052 Uiso 0.50 1 d PR
H2B H 0.6851 0.9514 0.0336 0.052 Uiso 0.50 1 d PR
O3 O 0.4103(3) 0.47464(15) 0.44884(14) 0.0365(7) Uani 1 1 d .
H3A H 0.4692 0.5016 0.4707 0.055 Uiso 0.50 1 d PR
H3B H 0.3020 0.4630 0.4582 0.055 Uiso 0.50 1 d PR
O4 O 1.0937(3) 0.06061(14) -0.00447(16) 0.0432(8) Uani 1 1 d .
H4A H 1.1837 0.0646 -0.0303 0.065 Uiso 0.50 1 d PR
H4B H 1.0341 0.0218 -0.0017 0.065 Uiso 0.50 1 d PR
C1 C 0.3157(4) 0.92460(18) 0.35286(19) 0.0227(8) Uani 1 1 d .
C2 C 0.3328(4) 0.98048(19) 0.40440(19) 0.0246(8) Uani 1 1 d .
C3 C 0.2715(4) 0.96758(19) 0.4790(2) 0.0271(8) Uani 1 1 d .
H3C H 0.2817 1.0050 0.5134 0.033 Uiso 1 1 calc R
C4 C 0.1957(4) 0.90144(18) 0.50468(19) 0.0229(8) Uani 1 1 d .
C5 C 0.1841(4) 0.84477(18) 0.45282(19) 0.0224(8) Uani 1 1 d .
C6 C 0.2433(4) 0.85732(18) 0.37821(19) 0.0235(8) Uani 1 1 d .
H6A H 0.2344 0.8197 0.3439 0.028 Uiso 1 1 calc R
C7 C 0.4143(5) 1.0529(2) 0.3803(2) 0.0353(9) Uani 1 1 d .
H7A H 0.3405 1.0826 0.3537 0.053 Uiso 1 1 calc R
H7B H 0.5154 1.0432 0.3482 0.053 Uiso 1 1 calc R
H7C H 0.4391 1.0793 0.4237 0.053 Uiso 1 1 calc R
C8 C 0.1304(5) 0.8923(2) 0.5864(2) 0.0314(9) Uani 1 1 d .
H8A H 0.1637 0.9340 0.6137 0.047 Uiso 1 1 calc R
H8B H 0.1748 0.8471 0.6058 0.047 Uiso 1 1 calc R
H8C H 0.0112 0.8900 0.5916 0.047 Uiso 1 1 calc R
C9 C 0.3819(4) 0.93415(19) 0.27171(19) 0.0247(8) Uani 1 1 d .
C10 C 0.5472(4) 0.9125(2) 0.2483(2) 0.0256(8) Uani 1 1 d .
C11 C 0.6111(4) 0.9203(2) 0.1732(2) 0.0279(8) Uani 1 1 d .
H11A H 0.7202 0.9057 0.1575 0.034 Uiso 1 1 calc R
C12 C 0.5131(4) 0.94970(19) 0.12209(19) 0.0246(8) Uani 1 1 d .
C13 C 0.3510(4) 0.97137(19) 0.1444(2) 0.0257(8) Uani 1 1 d .
H13A H 0.2857 0.9906 0.1093 0.031 Uiso 1 1 calc R
C14 C 0.2846(4) 0.96464(18) 0.21927(19) 0.0229(8) Uani 1 1 d .
C15 C 0.6551(5) 0.8808(2) 0.3037(2) 0.0386(10) Uani 1 1 d .
H15A H 0.7654 0.8722 0.2791 0.058 Uiso 1 1 calc R
H15B H 0.6096 0.8345 0.3237 0.058 Uiso 1 1 calc R
H15C H 0.6593 0.9153 0.3437 0.058 Uiso 1 1 calc R
C16 C 0.1095(5) 0.9904(2) 0.2427(2) 0.0358(10) Uani 1 1 d .
H16A H 0.0505 0.9520 0.2722 0.054 Uiso 1 1 calc R
H16B H 0.0551 1.0008 0.1990 0.054 Uiso 1 1 calc R
H16C H 0.1107 1.0347 0.2719 0.054 Uiso 1 1 calc R
C17 C 0.1107(4) 0.76999(19) 0.47546(18) 0.0230(8) Uani 1 1 d .
C18 C -0.0622(4) 0.76027(19) 0.4850(2) 0.0256(8) Uani 1 1 d .
C19 C -0.1277(5) 0.69057(19) 0.5021(2) 0.0284(8) Uani 1 1 d .
H19A H -0.2424 0.6845 0.5092 0.034 Uiso 1 1 calc R
C20 C -0.0229(4) 0.62943(19) 0.5086(2) 0.0273(8) Uani 1 1 d .
C21 C 0.1460(5) 0.6386(2) 0.5005(2) 0.0299(9) Uani 1 1 d .
H21A H 0.2153 0.5977 0.5061 0.036 Uiso 1 1 calc R
C22 C 0.2157(4) 0.7086(2) 0.4840(2) 0.0272(8) Uani 1 1 d .
C23 C 0.4003(4) 0.7171(2) 0.4766(2) 0.0365(10) Uani 1 1 d .
H23A H 0.4408 0.7289 0.4255 0.055 Uiso 1 1 calc R
H23B H 0.4508 0.6713 0.4913 0.055 Uiso 1 1 calc R
H23C H 0.4279 0.7565 0.5084 0.055 Uiso 1 1 calc R
C24 C -0.1765(5) 0.8257(2) 0.4747(2) 0.0367(10) Uani 1 1 d .
H24A H -0.2897 0.8111 0.4886 0.055 Uiso 1 1 calc R
H24B H -0.1622 0.8417 0.4232 0.055 Uiso 1 1 calc R
H24C H -0.1502 0.8659 0.5058 0.055 Uiso 1 1 calc R
C25 C 0.8106(4) 0.34807(18) 0.05181(19) 0.0215(8) Uani 1 1 d .
C26 C 0.8047(4) 0.40406(19) -0.00296(19) 0.0238(8) Uani 1 1 d .
C27 C 0.7342(4) 0.47316(19) 0.01824(19) 0.0266(8) Uani 1 1 d .
H27A H 0.7287 0.5099 -0.0185 0.032 Uiso 1 1 calc R
C28 C 0.6719(4) 0.48963(19) 0.09180(19) 0.0258(8) Uani 1 1 d .
C29 C 0.6803(4) 0.43362(19) 0.14679(19) 0.0224(8) Uani 1 1 d .
C30 C 0.7476(4) 0.36443(18) 0.12570(19) 0.0223(8) Uani 1 1 d .
H30A H 0.7511 0.3274 0.1622 0.027 Uiso 1 1 calc R
C31 C 0.8717(5) 0.3915(2) -0.0833(2) 0.0309(9) Uani 1 1 d .
H31A H 0.9587 0.3544 -0.0858 0.046 Uiso 1 1 calc R
H31B H 0.9154 0.4373 -0.1053 0.046 Uiso 1 1 calc R
H31C H 0.7840 0.3747 -0.1103 0.046 Uiso 1 1 calc R
C32 C 0.5979(5) 0.5657(2) 0.1121(2) 0.0346(9) Uani 1 1 d .
H32A H 0.6738 0.5930 0.1382 0.052 Uiso 1 1 calc R
H32B H 0.4945 0.5598 0.1437 0.052 Uiso 1 1 calc R
H32C H 0.5785 0.5925 0.0673 0.052 Uiso 1 1 calc R
C33 C 0.6105(4) 0.44702(18) 0.22688(19) 0.0236(8) Uani 1 1 d .
C34 C 0.4430(4) 0.43233(19) 0.24928(19) 0.0248(8) Uani 1 1 d .
C35 C 0.3781(4) 0.4423(2) 0.3237(2) 0.0283(8) Uani 1 1 d .
H35A H 0.2667 0.4321 0.3389 0.034 Uiso 1 1 calc R
C36 C 0.4775(4) 0.46701(19) 0.37484(19) 0.0268(8) Uani 1 1 d .
C37 C 0.6418(4) 0.48296(19) 0.35331(19) 0.0248(8) Uani 1 1 d .
H37A H 0.7072 0.5005 0.3883 0.030 Uiso 1 1 calc R
C38 C 0.7119(4) 0.47294(18) 0.27876(19) 0.0230(8) Uani 1 1 d .
C39 C 0.3341(5) 0.4035(2) 0.1950(2) 0.0370(10) Uani 1 1 d .
H39A H 0.2271 0.3916 0.2211 0.055 Uiso 1 1 calc R
H39B H 0.3839 0.3595 0.1718 0.055 Uiso 1 1 calc R
H39C H 0.3212 0.4409 0.1573 0.055 Uiso 1 1 calc R
C40 C 0.8921(4) 0.4867(2) 0.2564(2) 0.0334(9) Uani 1 1 d .
H40A H 0.9427 0.4435 0.2320 0.050 Uiso 1 1 calc R
H40B H 0.9450 0.4967 0.3002 0.050 Uiso 1 1 calc R
H40C H 0.9046 0.5288 0.2228 0.050 Uiso 1 1 calc R
C41 C 0.8840(4) 0.27239(18) 0.03469(18) 0.0214(8) Uani 1 1 d .
C42 C 0.7816(4) 0.21225(19) 0.02137(19) 0.0243(8) Uani 1 1 d .
C43 C 0.8541(4) 0.14146(19) 0.0100(2) 0.0271(8) Uani 1 1 d .
H43A H 0.7873 0.1011 0.0026 0.033 Uiso 1 1 calc R
C44 C 1.0230(4) 0.13076(19) 0.0097(2) 0.0274(8) Uani 1 1 d .
C45 C 1.1240(4) 0.1896(2) 0.0215(2) 0.0280(8) Uani 1 1 d .
H45A H 1.2380 0.1820 0.0208 0.034 Uiso 1 1 calc R
C46 C 1.0551(4) 0.26051(18) 0.03462(19) 0.0236(8) Uani 1 1 d .
C47 C 0.5991(4) 0.2236(2) 0.0198(2) 0.0339(9) Uani 1 1 d .
H47A H 0.5510 0.1780 0.0056 0.051 Uiso 1 1 calc R
H47B H 0.5806 0.2622 -0.0159 0.051 Uiso 1 1 calc R
H47C H 0.5484 0.2378 0.0686 0.051 Uiso 1 1 calc R
C48 C 1.1630(5) 0.3247(2) 0.0488(2) 0.0386(10) Uani 1 1 d .
H48A H 1.1544 0.3627 0.0114 0.058 Uiso 1 1 calc R
H48B H 1.2765 0.3078 0.0468 0.058 Uiso 1 1 calc R
H48C H 1.1274 0.3445 0.0975 0.058 Uiso 1 1 calc R
C49 C 0.6348(6) 0.2361(2) 0.2889(2) 0.0428(11) Uani 1 1 d .
C50 C 0.7000(7) 0.1846(2) 0.2363(2) 0.0476(12) Uani 1 1 d .
C51 C 0.8712(7) 0.1818(2) 0.2140(2) 0.0514(13) Uani 1 1 d .
H51A H 0.9150 0.1485 0.1775 0.062 Uiso 1 1 calc R
C52 C 0.9740(7) 0.2281(3) 0.2461(3) 0.0571(14) Uani 1 1 d .
H52A H 1.0881 0.2254 0.2320 0.069 Uiso 1 1 calc R
C53 C 0.9096(7) 0.2793(3) 0.2998(2) 0.0523(12) Uani 1 1 d .
H53A H 0.9808 0.3106 0.3214 0.063 Uiso 1 1 calc R
C54 C 0.7409(6) 0.2837(2) 0.3208(2) 0.0454(11) Uani 1 1 d .
H54A H 0.6977 0.3182 0.3563 0.054 Uiso 1 1 calc R
C55 C 0.0924(5) 0.6934(2) 0.2680(2) 0.0375(10) Uani 1 1 d .
C56 C 0.1464(5) 0.7481(2) 0.2148(2) 0.0368(10) Uani 1 1 d .
C57 C 0.3139(6) 0.7590(2) 0.1951(2) 0.0428(11) Uani 1 1 d .
H57A H 0.3502 0.7962 0.1607 0.051 Uiso 1 1 calc R
C58 C 0.4280(6) 0.7142(2) 0.2269(3) 0.0463(11) Uani 1 1 d .
H58A H 0.5413 0.7213 0.2136 0.056 Uiso 1 1 calc R
C59 C 0.3747(6) 0.6593(2) 0.2779(3) 0.0480(12) Uani 1 1 d .
H59A H 0.4521 0.6291 0.2985 0.058 Uiso 1 1 calc R
C60 C 0.2059(6) 0.6487(2) 0.2987(2) 0.0430(11) Uani 1 1 d .
H60A H 0.1701 0.6115 0.3332 0.052 Uiso 1 1 calc R

loop_
_atom_site_aniso_label
_atom_site_aniso_U_11
_atom_site_aniso_U_22
_atom_site_aniso_U_33
_atom_site_aniso_U_23
_atom_site_aniso_U_13
_atom_site_aniso_U_12
Cl1 0.0730(8) 0.0467(7) 0.0412(6) 0.0018(5) -0.0031(6) 0.0245(6)
Cl2 0.0582(8) 0.0485(7) 0.0505(7) -0.0051(5) 0.0037(6) -0.0045(6)
Cl3 0.0769(9) 0.0368(6) 0.0605(8) 0.0089(5) 0.0094(7) -0.0046(6)
Cl4 0.1231(12) 0.0422(6) 0.0385(7) -0.0012(5) 0.0088(7) -0.0354(7)
O1 0.0469(17) 0.0227(14) 0.0500(18) -0.0048(12) 0.0168(14) -0.0070(12)
O2 0.0382(16) 0.0374(15) 0.0249(14) 0.0017(12) 0.0066(12) -0.0008(12)
O3 0.0436(16) 0.0398(15) 0.0224(14) -0.0030(12) 0.0111(12) 0.0006(13)
O4 0.0474(17) 0.0213(13) 0.0541(19) 0.0000(13) 0.0217(15) 0.0115(13)
C1 0.0230(19) 0.0223(17) 0.0220(18) -0.0004(14) 0.0010(15) 0.0030(15)
C2 0.0256(19) 0.0217(18) 0.0258(19) 0.0009(15) -0.0001(15) 0.0004(15)
C3 0.034(2) 0.0214(18) 0.0251(19) -0.0028(15) -0.0009(16) -0.0002(16)
C4 0.0216(18) 0.0209(17) 0.0251(19) 0.0007(15) 0.0014(15) 0.0015(14)
C5 0.0221(18) 0.0223(18) 0.0223(18) 0.0006(14) -0.0005(15) 0.0000(14)
C6 0.0251(19) 0.0204(17) 0.0246(19) -0.0014(15) -0.0011(15) -0.0018(15)
C7 0.050(3) 0.0251(19) 0.029(2) 0.0012(16) 0.0047(18) -0.0087(18)
C8 0.046(2) 0.0230(18) 0.024(2) -0.0014(15) 0.0026(17) -0.0015(17)
C9 0.0246(19) 0.0229(18) 0.0257(19) -0.0026(15) 0.0006(16) 0.0019(15)
C10 0.0215(19) 0.0287(19) 0.0254(19) -0.0018(15) 0.0022(15) 0.0002(15)
C11 0.0216(19) 0.035(2) 0.025(2) -0.0013(16) 0.0037(16) 0.0015(16)
C12 0.027(2) 0.0244(18) 0.0202(18) -0.0018(15) 0.0046(15) -0.0028(15)
C13 0.026(2) 0.0265(18) 0.0248(19) 0.0005(15) -0.0027(16) 0.0011(15)
C14 0.0249(19) 0.0182(17) 0.0247(19) 0.0008(14) 0.0012(15) -0.0021(14)
C15 0.029(2) 0.054(3) 0.030(2) 0.0032(19) 0.0043(18) 0.0104(19)
C16 0.032(2) 0.047(2) 0.027(2) 0.0018(18) 0.0044(17) 0.0065(19)
C17 0.026(2) 0.0260(18) 0.0158(17) -0.0011(14) 0.0013(14) -0.0002(15)
C18 0.026(2) 0.0259(18) 0.0254(19) 0.0016(15) -0.0038(15) -0.0011(15)
C19 0.026(2) 0.0268(19) 0.031(2) 0.0010(16) 0.0008(16) -0.0045(16)
C20 0.029(2) 0.0231(18) 0.027(2) -0.0041(15) 0.0080(16) -0.0027(16)
C21 0.030(2) 0.0250(19) 0.031(2) -0.0028(16) 0.0086(17) 0.0071(16)
C22 0.028(2) 0.0270(19) 0.0256(19) -0.0005(15) 0.0028(16) 0.0027(16)
C23 0.028(2) 0.029(2) 0.049(3) 0.0062(18) 0.0066(19) 0.0051(17)
C24 0.027(2) 0.036(2) 0.048(3) 0.0068(19) -0.0070(19) 0.0005(17)
C25 0.0194(18) 0.0201(17) 0.0247(19) -0.0035(14) -0.0014(14) -0.0021(14)
C26 0.0236(19) 0.0234(18) 0.0237(19) -0.0029(15) 0.0012(15) -0.0012(15)
C27 0.037(2) 0.0201(17) 0.0208(18) 0.0041(15) 0.0029(16) -0.0009(16)
C28 0.029(2) 0.0217(18) 0.0255(19) -0.0019(15) 0.0006(16) 0.0031(15)
C29 0.0194(18) 0.0240(18) 0.0228(18) -0.0034(15) 0.0012(14) 0.0005(14)
C30 0.0236(19) 0.0219(17) 0.0201(18) 0.0035(14) 0.0024(14) -0.0001(15)
C31 0.042(2) 0.0239(19) 0.025(2) -0.0006(16) 0.0025(17) 0.0037(17)
C32 0.047(2) 0.0259(19) 0.030(2) -0.0010(16) 0.0005(18) 0.0065(18)
C33 0.028(2) 0.0173(17) 0.0237(19) -0.0006(14) 0.0012(16) 0.0054(15)
C34 0.0249(19) 0.0260(18) 0.0225(19) -0.0043(15) 0.0016(15) 0.0018(15)
C35 0.0203(19) 0.0291(19) 0.033(2) -0.0042(16) 0.0064(16) -0.0022(16)
C36 0.030(2) 0.0276(19) 0.0205(18) -0.0007(15) 0.0060(16) 0.0032(16)
C37 0.028(2) 0.0266(18) 0.0202(18) -0.0021(15) -0.0032(15) -0.0010(15)
C38 0.0254(19) 0.0193(17) 0.0231(18) -0.0012(14) 0.0021(15) 0.0040(14)
C39 0.030(2) 0.049(2) 0.031(2) -0.0059(19) 0.0008(17) -0.0065(19)
C40 0.027(2) 0.040(2) 0.032(2) -0.0104(18) 0.0011(17) -0.0041(17)
C41 0.0257(19) 0.0199(17) 0.0180(17) 0.0021(14) 0.0004(14) -0.0003(14)
C42 0.026(2) 0.0206(18) 0.0253(19) -0.0005(15) 0.0024(15) -0.0009(15)
C43 0.030(2) 0.0172(17) 0.033(2) -0.0032(15) 0.0041(16) -0.0032(15)
C44 0.029(2) 0.0193(17) 0.030(2) -0.0007(15) 0.0083(16) 0.0055(15)
C45 0.0198(19) 0.030(2) 0.032(2) 0.0003(16) 0.0040(16) 0.0045(16)
C46 0.026(2) 0.0205(17) 0.0236(19) -0.0004(14) 0.0011(15) -0.0003(15)
C47 0.026(2) 0.0242(19) 0.050(3) -0.0067(18) 0.0029(18) -0.0056(16)
C48 0.026(2) 0.038(2) 0.052(3) -0.008(2) -0.0067(19) -0.0008(18)
C49 0.071(3) 0.026(2) 0.030(2) 0.0082(18) 0.004(2) 0.002(2)
C50 0.091(4) 0.020(2) 0.030(2) 0.0041(17) -0.003(2) -0.002(2)
C51 0.089(4) 0.031(2) 0.030(2) 0.0046(19) 0.006(3) 0.012(3)
C52 0.073(4) 0.053(3) 0.042(3) 0.024(2) 0.000(3) 0.015(3)
C53 0.080(4) 0.042(3) 0.036(3) 0.009(2) -0.014(3) -0.003(3)
C54 0.076(4) 0.027(2) 0.030(2) 0.0052(18) 0.004(2) 0.000(2)
C55 0.053(3) 0.033(2) 0.028(2) -0.0113(17) -0.0080(19) 0.0040(19)
C56 0.054(3) 0.031(2) 0.024(2) -0.0059(17) -0.0008(19) 0.0053(19)
C57 0.065(3) 0.029(2) 0.032(2) -0.0092(18) 0.003(2) 0.003(2)
C58 0.047(3) 0.041(2) 0.050(3) -0.018(2) 0.000(2) 0.005(2)
C59 0.062(3) 0.037(2) 0.048(3) -0.010(2) -0.018(2) 0.014(2)
C60 0.065(3) 0.032(2) 0.032(2) -0.0004(18) -0.008(2) 0.003(2)

loop_
_atom_type_symbol
_atom_type_description
_atom_type_scat_dispersion_real
_atom_type_scat_dispersion_imag
_atom_type_scat_source
C C 0.0033 0.0016 'International Tables Vol C Tables 4.2.6.8 and 6.1.1.4'
H H 0.0000 0.0000 'International Tables Vol C Tables 4.2.6.8 and 6.1.1.4'
Cl Cl 0.1484 0.1585 'International Tables Vol C Tables 4.2.6.8 and 6.1.1.4'
O O 0.0106 0.0060 'International Tables Vol C Tables 4.2.6.8 and 6.1.1.4'

loop_
_geom_angle_atom_site_label_1
_geom_angle_atom_site_label_2
_geom_angle_atom_site_label_3
_geom_angle
C20 O1 H1A 110.1
C20 O1 H1B 119.1
H1A O1 H1B 117.5
C12 O2 H2A 110.0
C12 O2 H2B 121.6
H2A O2 H2B 125.1
C36 O3 H3A 110.0
C36 O3 H3B 114.7
H3A O3 H3B 131.7
C44 O4 H4A 109.9
C44 O4 H4B 121.1
H4A O4 H4B 124.7
C2 C1 C6 119.1(3)
C2 C1 C9 121.2(3)
C6 C1 C9 119.7(3)
C3 C2 C1 118.3(3)
C3 C2 C7 120.6(3)
C1 C2 C7 121.1(3)
C4 C3 C2 123.2(3)
C4 C3 H3C 118.4
C2 C3 H3C 118.4
C3 C4 C5 118.0(3)
C3 C4 C8 119.8(3)
C5 C4 C8 122.1(3)
C6 C5 C4 119.3(3)
C6 C5 C17 118.6(3)
C4 C5 C17 122.2(3)
C5 C6 C1 122.1(3)
C5 C6 H6A 118.9
C1 C6 H6A 118.9
C2 C7 H7A 109.5
C2 C7 H7B 109.5
H7A C7 H7B 109.5
C2 C7 H7C 109.5
H7A C7 H7C 109.5
H7B C7 H7C 109.5
C4 C8 H8A 109.5
C4 C8 H8B 109.5
H8A C8 H8B 109.5
C4 C8 H8C 109.5
H8A C8 H8C 109.5
H8B C8 H8C 109.5
C14 C9 C10 119.3(3)
C14 C9 C1 122.0(3)
C10 C9 C1 118.7(3)
C11 C10 C9 119.8(3)
C11 C10 C15 119.8(3)
C9 C10 C15 120.4(3)
C12 C11 C10 120.1(3)
C12 C11 H11A 119.9
C10 C11 H11A 119.9
C11 C12 C13 120.6(3)
C11 C12 O2 119.2(3)
C13 C12 O2 120.2(3)
C12 C13 C14 120.4(3)
C12 C13 H13A 119.8
C14 C13 H13A 119.8
C13 C14 C9 119.8(3)
C13 C14 C16 119.5(3)
C9 C14 C16 120.7(3)
C10 C15 H15A 109.5
C10 C15 H15B 109.5
H15A C15 H15B 109.5
C10 C15 H15C 109.5
H15A C15 H15C 109.5
H15B C15 H15C 109.5
C14 C16 H16A 109.5
C14 C16 H16B 109.5
H16A C16 H16B 109.5
C14 C16 H16C 109.5
H16A C16 H16C 109.5
H16B C16 H16C 109.5
C22 C17 C18 119.4(3)
C22 C17 C5 119.8(3)
C18 C17 C5 120.7(3)
C19 C18 C17 120.1(3)
C19 C18 C24 120.0(3)
C17 C18 C24 119.9(3)
C18 C19 C20 120.3(3)
C18 C19 H19A 119.9
C20 C19 H19A 119.9
C21 C20 O1 120.2(3)
C21 C20 C19 120.0(3)
O1 C20 C19 119.8(3)
C20 C21 C22 121.0(3)
C20 C21 H21A 119.5
C22 C21 H21A 119.5
C21 C22 C17 119.2(3)
C21 C22 C23 119.7(3)
C17 C22 C23 121.1(3)
C22 C23 H23A 109.5
C22 C23 H23B 109.5
H23A C23 H23B 109.5
C22 C23 H23C 109.5
H23A C23 H23C 109.5
H23B C23 H23C 109.5
C18 C24 H24A 109.5
C18 C24 H24B 109.5
H24A C24 H24B 109.5
C18 C24 H24C 109.5
H24A C24 H24C 109.5
H24B C24 H24C 109.5
C30 C25 C26 118.3(3)
C30 C25 C41 119.0(3)
C26 C25 C41 122.7(3)
C27 C26 C25 118.7(3)
C27 C26 C31 119.6(3)
C25 C26 C31 121.7(3)
C28 C27 C26 123.1(3)
C28 C27 H27A 118.5
C26 C27 H27A 118.5
C27 C28 C29 118.0(3)
C27 C28 C32 121.1(3)
C29 C28 C32 120.9(3)
C30 C29 C28 119.1(3)
C30 C29 C33 120.2(3)
C28 C29 C33 120.7(3)
C29 C30 C25 122.8(3)
C29 C30 H30A 118.6
C25 C30 H30A 118.6
C26 C31 H31A 109.5
C26 C31 H31B 109.5
H31A C31 H31B 109.5
C26 C31 H31C 109.5
H31A C31 H31C 109.5
H31B C31 H31C 109.5
C28 C32 H32A 109.5
C28 C32 H32B 109.5
H32A C32 H32B 109.5
C28 C32 H32C 109.5
H32A C32 H32C 109.5
H32B C32 H32C 109.5
C34 C33 C38 120.2(3)
C34 C33 C29 119.0(3)
C38 C33 C29 120.9(3)
C35 C34 C33 119.6(3)
C35 C34 C39 119.5(3)
C33 C34 C39 120.8(3)
C36 C35 C34 120.4(3)
C36 C35 H35A 119.8
C34 C35 H35A 119.8
C37 C36 C35 120.7(3)
C37 C36 O3 120.3(3)
C35 C36 O3 119.0(3)
C36 C37 C38 120.5(3)
C36 C37 H37A 119.8
C38 C37 H37A 119.8
C33 C38 C37 118.7(3)
C33 C38 C40 120.9(3)
C37 C38 C40 120.3(3)
C34 C39 H39A 109.5
C34 C39 H39B 109.5
H39A C39 H39B 109.5
C34 C39 H39C 109.5
H39A C39 H39C 109.5
H39B C39 H39C 109.5
C38 C40 H40A 109.5
C38 C40 H40B 109.5
H40A C40 H40B 109.5
C38 C40 H40C 109.5
H40A C40 H40C 109.5
H40B C40 H40C 109.5
C46 C41 C42 119.6(3)
C46 C41 C25 119.7(3)
C42 C41 C25 120.7(3)
C43 C42 C41 118.8(3)
C43 C42 C47 120.5(3)
C41 C42 C47 120.8(3)
C44 C43 C42 120.9(3)
C44 C43 H43A 119.6
C42 C43 H43A 119.6
C45 C44 C43 120.5(3)
C45 C44 O4 119.4(3)
C43 C44 O4 120.1(3)
C44 C45 C46 120.0(3)
C44 C45 H45A 120.0
C46 C45 H45A 120.0
C45 C46 C41 120.2(3)
C45 C46 C48 120.5(3)
C41 C46 C48 119.3(3)
C42 C47 H47A 109.5
C42 C47 H47B 109.5
H47A C47 H47B 109.5
C42 C47 H47C 109.5
H47A C47 H47C 109.5
H47B C47 H47C 109.5
C46 C48 H48A 109.5
C46 C48 H48B 109.5
H48A C48 H48B 109.5
C46 C48 H48C 109.5
H48A C48 H48C 109.5
H48B C48 H48C 109.5
C50 C49 C54 119.8(5)
C50 C49 Cl3 121.9(4)
C54 C49 Cl3 118.2(3)
C49 C50 C51 119.9(4)
C49 C50 Cl4 121.0(4)
C51 C50 Cl4 119.1(3)
C52 C51 C50 119.8(4)
C52 C51 H51A 120.1
C50 C51 H51A 120.1
C51 C52 C53 120.7(5)
C51 C52 H52A 119.7
C53 C52 H52A 119.7
C54 C53 C52 120.0(5)
C54 C53 H53A 120.0
C52 C53 H53A 120.0
C53 C54 C49 119.8(4)
C53 C54 H54A 120.1
C49 C54 H54A 120.1
C60 C55 C56 120.1(4)
C60 C55 Cl2 119.7(3)
C56 C55 Cl2 120.2(3)
C57 C56 C55 120.1(4)
C57 C56 Cl1 119.0(3)
C55 C56 Cl1 120.9(3)
C56 C57 C58 119.5(4)
C56 C57 H57A 120.2
C58 C57 H57A 120.2
C59 C58 C57 120.3(4)
C59 C58 H58A 119.8
C57 C58 H58A 119.8
C58 C59 C60 120.3(4)
C58 C59 H59A 119.8
C60 C59 H59A 119.8
C55 C60 C59 119.6(4)
C55 C60 H60A 120.2
C59 C60 H60A 120.2

loop_
_geom_bond_atom_site_label_1
_geom_bond_atom_site_label_2
_geom_bond_distance
Cl1 C56 1.723(4)
Cl2 C55 1.735(5)
Cl3 C49 1.723(5)
Cl4 C50 1.719(5)
O1 C20 1.372(4)
O1 H1A 0.8200
O1 H1B 0.8499
O2 C12 1.387(4)
O2 H2A 0.8201
O2 H2B 0.8700
O3 C36 1.384(4)
O3 H3A 0.8201
O3 H3B 0.9000
O4 C44 1.390(4)
O4 H4A 0.8200
O4 H4B 0.8499
C1 C2 1.394(5)
C1 C6 1.396(5)
C1 C9 1.502(5)
C2 C3 1.392(5)
C2 C7 1.500(5)
C3 C4 1.390(5)
C3 H3C 0.9300
C4 C5 1.401(5)
C4 C8 1.508(5)
C5 C6 1.386(5)
C5 C17 1.506(5)
C6 H6A 0.9300
C7 H7A 0.9600
C7 H7B 0.9600
C7 H7C 0.9600
C8 H8A 0.9600
C8 H8B 0.9600
C8 H8C 0.9600
C9 C14 1.399(5)
C9 C10 1.406(5)
C10 C11 1.394(5)
C10 C15 1.502(5)
C11 C12 1.378(5)
C11 H11A 0.9300
C12 C13 1.378(5)
C13 C14 1.393(5)
C13 H13A 0.9300
C14 C16 1.500(5)
C15 H15A 0.9600
C15 H15B 0.9600
C15 H15C 0.9600
C16 H16A 0.9600
C16 H16B 0.9600
C16 H16C 0.9600
C17 C22 1.400(5)
C17 C18 1.403(5)
C18 C19 1.381(5)
C18 C24 1.507(5)
C19 C20 1.390(5)
C19 H19A 0.9300
C20 C21 1.370(5)
C21 C22 1.397(5)
C21 H21A 0.9300
C22 C23 1.494(5)
C23 H23A 0.9600
C23 H23B 0.9600
C23 H23C 0.9600
C24 H24A 0.9600
C24 H24B 0.9600
C24 H24C 0.9600
C25 C30 1.399(5)
C25 C26 1.401(5)
C25 C41 1.496(5)
C26 C27 1.397(5)
C26 C31 1.501(5)
C27 C28 1.393(5)
C27 H27A 0.9300
C28 C29 1.406(5)
C28 C32 1.515(5)
C29 C30 1.389(5)
C29 C33 1.505(5)
C30 H30A 0.9300
C31 H31A 0.9600
C31 H31B 0.9600
C31 H31C 0.9600
C32 H32A 0.9600
C32 H32B 0.9600
C32 H32C 0.9600
C33 C34 1.396(5)
C33 C38 1.401(5)
C34 C35 1.392(5)
C34 C39 1.492(5)
C35 C36 1.374(5)
C35 H35A 0.9300
C36 C37 1.374(5)
C37 C38 1.405(5)
C37 H37A 0.9300
C38 C40 1.489(5)
C39 H39A 0.9600
C39 H39B 0.9600
C39 H39C 0.9600
C40 H40A 0.9600
C40 H40B 0.9600
C40 H40C 0.9600
C41 C46 1.399(5)
C41 C42 1.409(5)
C42 C43 1.399(5)
C42 C47 1.492(5)
C43 C44 1.378(5)
C43 H43A 0.9300
C44 C45 1.378(5)
C45 C46 1.394(5)
C45 H45A 0.9300
C46 C48 1.497(5)
C47 H47A 0.9600
C47 H47B 0.9600
C47 H47C 0.9600
C48 H48A 0.9600
C48 H48B 0.9600
C48 H48C 0.9600
C49 C50 1.386(6)
C49 C54 1.396(6)
C50 C51 1.397(7)
C51 C52 1.363(7)
C51 H51A 0.9300
C52 C53 1.394(7)
C52 H52A 0.9300
C53 C54 1.375(7)
C53 H53A 0.9300
C54 H54A 0.9300
C55 C60 1.371(6)
C55 C56 1.397(6)
C56 C57 1.376(6)
C57 C58 1.384(6)
C57 H57A 0.9300
C58 C59 1.374(7)
C58 H58A 0.9300
C59 C60 1.389(7)
C59 H59A 0.9300
C60 H60A 0.9300

loop_
_geom_torsion_atom_site_label_1
_geom_torsion_atom_site_label_2
_geom_torsion_atom_site_label_3
_geom_torsion_atom_site_label_4
_geom_torsion
C6 C1 C2 C3 -2.1(5)
C9 C1 C2 C3 -178.8(3)
C6 C1 C2 C7 178.2(3)
C9 C1 C2 C7 1.5(5)
C1 C2 C3 C4 0.7(5)
C7 C2 C3 C4 -179.6(4)
C2 C3 C4 C5 1.4(5)
C2 C3 C4 C8 -179.2(3)
C3 C4 C5 C6 -2.0(5)
C8 C4 C5 C6 178.6(3)
C3 C4 C5 C17 177.5(3)
C8 C4 C5 C17 -2.0(5)
C4 C5 C6 C1 0.6(5)
C17 C5 C6 C1 -178.9(3)
C2 C1 C6 C5 1.5(5)
C9 C1 C6 C5 178.3(3)
C2 C1 C9 C14 -90.7(4)
C6 C1 C9 C14 92.5(4)
C2 C1 C9 C10 88.5(4)
C6 C1 C9 C10 -88.3(4)
C14 C9 C10 C11 -1.3(5)
C1 C9 C10 C11 179.5(3)
C14 C9 C10 C15 179.0(3)
C1 C9 C10 C15 -0.2(5)
C9 C10 C11 C12 0.5(5)
C15 C10 C11 C12 -179.8(3)
C10 C11 C12 C13 -0.3(5)
C10 C11 C12 O2 -179.9(3)
C11 C12 C13 C14 0.7(5)
O2 C12 C13 C14 -179.6(3)
C12 C13 C14 C9 -1.4(5)
C12 C13 C14 C16 178.4(3)
C10 C9 C14 C13 1.7(5)
C1 C9 C14 C13 -179.1(3)
C10 C9 C14 C16 -178.2(3)
C1 C9 C14 C16 1.0(5)
C6 C5 C17 C22 78.1(4)
C4 C5 C17 C22 -101.4(4)
C6 C5 C17 C18 -99.1(4)
C4 C5 C17 C18 81.4(4)
C22 C17 C18 C19 -0.5(5)
C5 C17 C18 C19 176.8(3)
C22 C17 C18 C24 -179.0(3)
C5 C17 C18 C24 -1.8(5)
C17 C18 C19 C20 -1.2(5)
C24 C18 C19 C20 177.4(3)
C18 C19 C20 C21 2.2(6)
C18 C19 C20 O1 -178.3(3)
O1 C20 C21 C22 179.0(3)
C19 C20 C21 C22 -1.5(6)
C20 C21 C22 C17 -0.2(5)
C20 C21 C22 C23 179.1(4)
C18 C17 C22 C21 1.2(5)
C5 C17 C22 C21 -176.1(3)
C18 C17 C22 C23 -178.1(3)
C5 C17 C22 C23 4.6(5)
C30 C25 C26 C27 -1.0(5)
C41 C25 C26 C27 -179.8(3)
C30 C25 C26 C31 179.1(3)
C41 C25 C26 C31 0.3(5)
C25 C26 C27 C28 1.2(6)
C31 C26 C27 C28 -178.9(3)
C26 C27 C28 C29 -0.3(6)
C26 C27 C28 C32 179.5(4)
C27 C28 C29 C30 -0.8(5)
C32 C28 C29 C30 179.4(3)
C27 C28 C29 C33 -178.2(3)
C32 C28 C29 C33 2.1(5)
C28 C29 C30 C25 1.1(5)
C33 C29 C30 C25 178.4(3)
C26 C25 C30 C29 -0.1(5)
C41 C25 C30 C29 178.7(3)
C30 C29 C33 C34 -89.7(4)
C28 C29 C33 C34 87.6(4)
C30 C29 C33 C38 89.5(4)
C28 C29 C33 C38 -93.2(4)
C38 C33 C34 C35 -1.2(5)
C29 C33 C34 C35 178.0(3)
C38 C33 C34 C39 -179.0(3)
C29 C33 C34 C39 0.2(5)
C33 C34 C35 C36 0.6(5)
C39 C34 C35 C36 178.4(3)
C34 C35 C36 C37 0.6(5)
C34 C35 C36 O3 -178.5(3)
C35 C36 C37 C38 -1.1(5)
O3 C36 C37 C38 177.9(3)
C34 C33 C38 C37 0.6(5)
C29 C33 C38 C37 -178.5(3)
C34 C33 C38 C40 178.1(3)
C29 C33 C38 C40 -1.1(5)
C36 C37 C38 C33 0.5(5)
C36 C37 C38 C40 -177.0(3)
C30 C25 C41 C46 -93.1(4)
C26 C25 C41 C46 85.7(4)
C30 C25 C41 C42 84.6(4)
C26 C25 C41 C42 -96.6(4)
C46 C41 C42 C43 1.4(5)
C25 C41 C42 C43 -176.2(3)
C46 C41 C42 C47 -178.9(3)
C25 C41 C42 C47 3.5(5)
C41 C42 C43 C44 -1.8(5)
C47 C42 C43 C44 178.5(3)
C42 C43 C44 C45 0.9(6)
C42 C43 C44 O4 -177.6(3)
C43 C44 C45 C46 0.5(6)
O4 C44 C45 C46 179.0(3)
C44 C45 C46 C41 -0.9(5)
C44 C45 C46 C48 179.0(3)
C42 C41 C46 C45 -0.1(5)
C25 C41 C46 C45 177.6(3)
C42 C41 C46 C48 -180.0(3)
C25 C41 C46 C48 -2.3(5)
C54 C49 C50 C51 -1.7(6)
Cl3 C49 C50 C51 179.4(3)
C54 C49 C50 Cl4 179.6(3)
Cl3 C49 C50 Cl4 0.7(5)
C49 C50 C51 C52 2.2(6)
Cl4 C50 C51 C52 -179.0(3)
C50 C51 C52 C53 -1.3(6)
C51 C52 C53 C54 -0.1(6)
C52 C53 C54 C49 0.7(6)
C50 C49 C54 C53 0.2(6)
Cl3 C49 C54 C53 179.2(3)
C60 C55 C56 C57 -2.5(6)
Cl2 C55 C56 C57 178.3(3)
C60 C55 C56 Cl1 177.0(3)
Cl2 C55 C56 Cl1 -2.3(5)
C55 C56 C57 C58 1.7(6)
Cl1 C56 C57 C58 -177.8(3)
C56 C57 C58 C59 -0.2(6)
C57 C58 C59 C60 -0.7(6)
C56 C55 C60 C59 1.6(6)
Cl2 C55 C60 C59 -179.1(3)
C58 C59 C60 C55 0.0(6)
